data_7130183
loop_
_publ_author_name
'Liu, Han-Ying'
'Hill, Michael S.'
'Mahon, Mary F.'

_publ_section_title
;
 Diverse reactivity of an Al(I)-centred anion towards ketones.
;
_journal_name_full 'Chemical communications (Cambridge, England)'
_journal_paper_doi 10.1039/d2cc02333d
_journal_year 2022
_chemical_formula_moiety 'C37 H64 Al K N2 O Si2, 0.5(C6 H6)'
_chemical_formula_sum 'C40 H67 Al K N2 O Si2'
_chemical_formula_weight 714.21
_space_group_crystal_system orthorhombic
_space_group_IT_number 60
_space_group_name_Hall '-P 2n 2ab'
_space_group_name_H-M_alt 'P b c n'
_atom_sites_solution_hydrogens mixed
_atom_sites_solution_primary dual
_audit_creation_date 2021-12-03
_audit_creation_method
;
Olex2 1.5
(compiled 2021.11.18 svn.ra9532c28 for OlexSys, GUI svn.r6429)
;
_audit_update_record
;
2022-04-19 deposited with the CCDC.	2022-05-24 downloaded from the CCDC.
;
_cell_angle_alpha 90
_cell_angle_beta 90
_cell_angle_gamma 90
_cell_formula_units_Z 8
_cell_length_a 20.35550(10)
_cell_length_b 23.00870(10)
_cell_length_c 18.34080(10)
_cell_measurement_reflns_used 44961
_cell_measurement_temperature 150.00(10)
_cell_measurement_theta_max 72.9000
_cell_measurement_theta_min 4.5330
_cell_volume 8589.98(7)
_computing_cell_refinement 'CrysAlisPro 1.171.39.46 (Rigaku OD, 2018)'
_computing_data_collection 'CrysAlisPro 1.171.39.46 (Rigaku OD, 2018)'
_computing_data_reduction 'CrysAlisPro 1.171.39.46 (Rigaku OD, 2018)'
_computing_molecular_graphics 'Olex2 1.5 (Dolomanov et al., 2009)'
_computing_publication_material 'Olex2 1.5 (Dolomanov et al., 2009)'
_computing_structure_refinement 'SHELXL 2014/3 (Sheldrick, 2015)'
_computing_structure_solution 'SHELXT 2018/2 (Sheldrick, 2018)'
_diffrn_ambient_environment N~2~
_diffrn_ambient_temperature 150.00(10)
_diffrn_detector 'CCD plate'
_diffrn_detector_area_resol_mean 8.1150
_diffrn_detector_type EosS2
_diffrn_measured_fraction_theta_full 1.000
_diffrn_measured_fraction_theta_max 0.998
_diffrn_measurement_device 'four-circle diffractometer'
_diffrn_measurement_device_type 'SuperNova, Dual, Cu at home/near, EosS2'
_diffrn_measurement_method '\w scans'
_diffrn_radiation_monochromator mirror
_diffrn_radiation_probe x-ray
_diffrn_radiation_type 'Cu K\a'
_diffrn_radiation_wavelength 1.54184
_diffrn_reflns_av_R_equivalents 0.0487
_diffrn_reflns_av_unetI/netI 0.0212
_diffrn_reflns_Laue_measured_fraction_full 1.000
_diffrn_reflns_Laue_measured_fraction_max 0.998
_diffrn_reflns_limit_h_max 25
_diffrn_reflns_limit_h_min -24
_diffrn_reflns_limit_k_max 23
_diffrn_reflns_limit_k_min -28
_diffrn_reflns_limit_l_max 22
_diffrn_reflns_limit_l_min -22
_diffrn_reflns_number 112622
_diffrn_reflns_point_group_measured_fraction_full 1.000
_diffrn_reflns_point_group_measured_fraction_max 0.998
_diffrn_reflns_theta_full 67.684
_diffrn_reflns_theta_max 72.967
_diffrn_reflns_theta_min 3.770
_diffrn_source 'micro-focus sealed X-ray tube'
_diffrn_source_type 'SuperNova (Cu) X-ray Source'
_exptl_absorpt_coefficient_mu 2.035
_exptl_absorpt_correction_T_max 0.556
_exptl_absorpt_correction_T_min 0.112
_exptl_absorpt_correction_type gaussian
_exptl_absorpt_process_details
;
CrysAlisPro 1.171.39.46 (Rigaku Oxford Diffraction, 2018)
Numerical absorption correction based on gaussian integration over
			a multifaceted crystal model
Empirical absorption correction using spherical harmonics,
 implemented in SCALE3 ABSPACK scaling algorithm.
;
_exptl_crystal_colour colourless
_exptl_crystal_colour_primary colourless
_exptl_crystal_density_diffrn 1.105
_exptl_crystal_description block
_exptl_crystal_F_000 3112
_exptl_crystal_size_max 0.209
_exptl_crystal_size_mid 0.163
_exptl_crystal_size_min 0.104
_refine_diff_density_max 0.973
_refine_diff_density_min -0.560
_refine_diff_density_rms 0.047
_refine_ls_extinction_method none
_refine_ls_goodness_of_fit_ref 1.022
_refine_ls_hydrogen_treatment mixed
_refine_ls_matrix_type full
_refine_ls_number_parameters 470
_refine_ls_number_reflns 8574
_refine_ls_number_restraints 42
_refine_ls_restrained_S_all 1.024
_refine_ls_R_factor_all 0.0471
_refine_ls_R_factor_gt 0.0443
_refine_ls_shift/su_max 0.001
_refine_ls_shift/su_mean 0.000
_refine_ls_structure_factor_coef Fsqd
_refine_ls_weighting_details 'w=1/[\s^2^(Fo^2^)+(0.0762P)^2^+3.4785P] where P=(Fo^2^+2Fc^2^)/3'
_refine_ls_weighting_scheme calc
_refine_ls_wR_factor_gt 0.1260
_refine_ls_wR_factor_ref 0.1289
_reflns_Friedel_coverage 0.000
_reflns_number_gt 7920
_reflns_number_total 8574
_reflns_threshold_expression 'I > 2\s(I)'
_cod_data_source_file d2cc02333d2.cif
_cod_data_source_block s21msh66-cpd13
_cod_database_code 7130183
_shelxl_version_number 2014-3
_shelx_space_group_comment
;
The symmetry employed for this shelxl refinement is uniquely defined
by the following loop, which should always be used as a source of
symmetry information in preference to the above space-group names.
They are only intended as comments.
;
_olex2_refinement_description
;
1. Fixed Uiso
 At 1.2 times of:
  All C(H) groups, All C(H,H) groups
 At 1.5 times of:
  All C(H,H,H) groups
2. Restrained distances
 C14-H27 \\sim C14-H30 \\sim C14-H29 \\sim C11-H50
 with sigma of 0.005
3. Uiso/Uaniso restraints and constraints
C38A \\sim C38 \\sim C39 \\sim C40 \\sim C39A \\sim C40A: within 2A with sigma
of 0.02 and sigma for terminal atoms of 0.01 within 2A
4. Others
 Fixed Sof: C38(0.5) H35(0.5) C39(0.5) H8(0.5) C40(0.5) H11(0.5) C40A(0.5)
 H13(0.5) C39A(0.5) H15(0.5) C38A(0.5) H17(0.5)
5.a Ternary CH refined with riding coordinates:
 C28(H37), C10(H43), C25(H9), C7(H7), C35(H6)
5.b Secondary CH2 refined with riding coordinates:
 C15(H63,H57), C16(H64,H49)
5.c Aromatic/amide H refined with riding coordinates:
 C5(H21), C23(H41), C4(H34), C3(H59), C21(H20), C22(H48), C38(H35), C39(H8),
 C40(H11), C40A(H13), C39A(H15), C38A(H17)
5.d Fitted hexagon refined as free rotating group:
 C38(C39,C40,C40A,C39A,C38A)
5.e Idealised Me refined as rotating group:
 C17(H4,H16,H10), C18(H33,H47,H62), C13(H45,H56,H58), C26(H67,H68,H70),
 C27(H19,H28,H24), C12(H2,H36,H22), C30(H25,H53,H18), C29(H51,H12,H42), C34(H5,
 H23,H61), C11(H54,H44,H50), C9(H3,H40,H32), C36(H52,H39,H55), C33(H65,H31,H66),
  C8(H14,H69,H60), C37(H71,H46,H26)
;
_olex2_submission_special_instructions 'No special instructions were received'

loop_
_space_group_symop_operation_xyz
'x, y, z'
'-x+1/2, -y+1/2, z+1/2'
'-x, y, -z+1/2'
'x+1/2, -y+1/2, -z'
'-x, -y, -z'
'x-1/2, y-1/2, -z-1/2'
'x, -y, z-1/2'
'-x-1/2, y-1/2, z'

loop_
_atom_site_label
_atom_site_type_symbol
_atom_site_fract_x
_atom_site_fract_y
_atom_site_fract_z
_atom_site_U_iso_or_equiv
_atom_site_adp_type
_atom_site_occupancy
_atom_site_site_symmetry_order
_atom_site_calc_flag
_atom_site_refinement_flags_posn
_atom_site_refinement_flags_adp
_atom_site_refinement_flags_occupancy
_atom_site_disorder_assembly
_atom_site_disorder_group
K1 K 0.78131(2) 0.57018(2) 0.13082(2) 0.04788(12) Uani 1 1 d . . . . .
Al1 Al 0.76406(2) 0.40286(2) 0.42209(2) 0.02839(12) Uani 1 1 d . . . . .
Si2 Si 0.82465(3) 0.27580(2) 0.38909(2) 0.03903(13) Uani 1 1 d . . . . .
Si1 Si 0.86504(2) 0.41577(2) 0.28456(3) 0.04003(13) Uani 1 1 d . . . . .
O1 O 0.67910(6) 0.39955(6) 0.41764(7) 0.0440(3) Uani 1 1 d . . . . .
N2 N 0.80434(7) 0.33238(5) 0.44667(7) 0.0312(3) Uani 1 1 d . . . . .
N1 N 0.79371(7) 0.43098(5) 0.33178(7) 0.0306(3) Uani 1 1 d . . . . .
C19 C 0.81630(8) 0.32358(6) 0.52292(8) 0.0332(3) Uani 1 1 d . . . . .
C1 C 0.75595(8) 0.47890(7) 0.30448(8) 0.0315(3) Uani 1 1 d . . . . .
C6 C 0.70155(8) 0.46912(7) 0.25790(8) 0.0341(3) Uani 1 1 d . . . . .
C24 C 0.76721(9) 0.29927(7) 0.56866(9) 0.0373(4) Uani 1 1 d . . . . .
C5 C 0.66528(9) 0.51683(8) 0.23317(9) 0.0406(4) Uani 1 1 d . . . . .
H21 H 0.6291 0.5104 0.2014 0.049 Uiso 1 1 calc R U . . .
C20 C 0.87750(9) 0.33876(7) 0.55429(9) 0.0386(4) Uani 1 1 d . . . . .
C28 C 0.69924(10) 0.28344(8) 0.54101(9) 0.0419(4) Uani 1 1 d . . . . .
H37 H 0.6946 0.2995 0.4906 0.050 Uiso 1 1 calc R U . . .
C2 C 0.77189(9) 0.53662(7) 0.32411(10) 0.0412(4) Uani 1 1 d . . . . .
C23 C 0.78144(11) 0.28860(8) 0.64187(10) 0.0461(4) Uani 1 1 d . . . . .
H41 H 0.7487 0.2717 0.6720 0.055 Uiso 1 1 calc R U . . .
C4 C 0.68039(10) 0.57311(8) 0.25344(10) 0.0464(4) Uani 1 1 d . . . . .
H34 H 0.6545 0.6048 0.2367 0.056 Uiso 1 1 calc R U . . .
C31 C 0.61588(9) 0.40765(9) 0.43706(9) 0.0430(4) Uani 1 1 d . . . . .
C10 C 0.67983(10) 0.40824(8) 0.23617(10) 0.0448(4) Uani 1 1 d . . . . .
H43 H 0.6987 0.3805 0.2726 0.054 Uiso 1 1 calc R U . . .
C25 C 0.93157(9) 0.36716(9) 0.50994(10) 0.0448(4) Uani 1 1 d . . . . .
H9 H 0.9150 0.3715 0.4589 0.054 Uiso 1 1 calc R U . . .
C3 C 0.73365(11) 0.58264(8) 0.29846(11) 0.0485(4) Uani 1 1 d . . . . .
H59 H 0.7445 0.6213 0.3122 0.058 Uiso 1 1 calc R U . . .
C17 C 0.75154(13) 0.25131(8) 0.33533(11) 0.0544(5) Uani 1 1 d . . . . .
H4 H 0.7187 0.2347 0.3684 0.082 Uiso 1 1 calc R U . . .
H16 H 0.7652 0.2218 0.2999 0.082 Uiso 1 1 calc R U . . .
H10 H 0.7325 0.2846 0.3096 0.082 Uiso 1 1 calc R U . . .
C21 C 0.88884(11) 0.32730(9) 0.62836(10) 0.0477(4) Uani 1 1 d . . . . .
H20 H 0.9301 0.3373 0.6491 0.057 Uiso 1 1 calc R U . . .
C18 C 0.85837(12) 0.21228(8) 0.44138(11) 0.0534(5) Uani 1 1 d . . . . .
H33 H 0.9006 0.2230 0.4633 0.080 Uiso 1 1 calc R U . . .
H47 H 0.8647 0.1793 0.4082 0.080 Uiso 1 1 calc R U . . .
H62 H 0.8274 0.2013 0.4799 0.080 Uiso 1 1 calc R U . . .
C22 C 0.84168(12) 0.30196(9) 0.67159(10) 0.0516(5) Uani 1 1 d . . . . .
H48 H 0.8506 0.2938 0.7214 0.062 Uiso 1 1 calc R U . . .
C32 C 0.57065(10) 0.36634(11) 0.42609(11) 0.0537(5) Uani 1 1 d . . . . .
C15 C 0.87245(12) 0.33746(9) 0.25867(10) 0.0542(5) Uani 1 1 d . . . . .
H63 H 0.8303 0.3252 0.2366 0.065 Uiso 1 1 calc R U . . .
H57 H 0.9065 0.3342 0.2204 0.065 Uiso 1 1 calc R U . . .
C16 C 0.88973(12) 0.29385(9) 0.32030(11) 0.0540(5) Uani 1 1 d . . . . .
H64 H 0.9281 0.3095 0.3470 0.065 Uiso 1 1 calc R U . . .
H49 H 0.9038 0.2571 0.2971 0.065 Uiso 1 1 calc R U . . .
C13 C 0.94322(10) 0.43656(11) 0.33305(13) 0.0602(6) Uani 1 1 d . . . . .
H45 H 0.9563 0.4758 0.3184 0.090 Uiso 1 1 calc R U . . .
H56 H 0.9781 0.4090 0.3201 0.090 Uiso 1 1 calc R U . . .
H58 H 0.9360 0.4356 0.3859 0.090 Uiso 1 1 calc R U . . .
C14 C 0.86762(10) 0.45876(11) 0.19675(12) 0.0553(5) Uani 1 1 d D . . . .
C7 C 0.82830(13) 0.55104(9) 0.37526(13) 0.0590(6) Uani 1 1 d . . . . .
H7 H 0.8506 0.5137 0.3881 0.071 Uiso 1 1 calc R U . . .
C26 C 0.99374(12) 0.33000(11) 0.50669(15) 0.0635(6) Uani 1 1 d . . . . .
H67 H 1.0262 0.3489 0.4752 0.095 Uiso 1 1 calc R U . . .
H68 H 0.9829 0.2916 0.4869 0.095 Uiso 1 1 calc R U . . .
H70 H 1.0119 0.3257 0.5559 0.095 Uiso 1 1 calc R U . . .
C27 C 0.94738(12) 0.42814(9) 0.53850(14) 0.0576(5) Uani 1 1 d . . . . .
H19 H 0.9602 0.4257 0.5899 0.086 Uiso 1 1 calc R U . . .
H28 H 0.9085 0.4529 0.5338 0.086 Uiso 1 1 calc R U . . .
H24 H 0.9836 0.4448 0.5101 0.086 Uiso 1 1 calc R U . . .
C12 C 0.60527(12) 0.40128(11) 0.23771(12) 0.0590(5) Uani 1 1 d . . . . .
H2 H 0.5857 0.4241 0.1981 0.088 Uiso 1 1 calc R U . . .
H36 H 0.5883 0.4151 0.2846 0.088 Uiso 1 1 calc R U . . .
H22 H 0.5939 0.3602 0.2314 0.088 Uiso 1 1 calc R U . . .
C35 C 0.59905(11) 0.46643(11) 0.46972(11) 0.0545(5) Uani 1 1 d . . . . .
H6 H 0.5500 0.4689 0.4720 0.065 Uiso 1 1 calc R U . . .
C30 C 0.69002(13) 0.21779(9) 0.53655(16) 0.0657(6) Uani 1 1 d . . . . .
H25 H 0.7232 0.2012 0.5039 0.099 Uiso 1 1 calc R U . . .
H53 H 0.6461 0.2091 0.5176 0.099 Uiso 1 1 calc R U . . .
H18 H 0.6949 0.2008 0.5853 0.099 Uiso 1 1 calc R U . . .
C29 C 0.64459(11) 0.30908(11) 0.58760(12) 0.0578(5) Uani 1 1 d . . . . .
H51 H 0.6474 0.2933 0.6371 0.087 Uiso 1 1 calc R U . . .
H12 H 0.6019 0.2990 0.5663 0.087 Uiso 1 1 calc R U . . .
H42 H 0.6492 0.3515 0.5893 0.087 Uiso 1 1 calc R U . . .
C34 C 0.58799(13) 0.30959(12) 0.39025(13) 0.0673(6) Uani 1 1 d . . . . .
H5 H 0.6334 0.3112 0.3726 0.101 Uiso 1 1 calc R U . . .
H23 H 0.5583 0.3026 0.3491 0.101 Uiso 1 1 calc R U . . .
H61 H 0.5836 0.2780 0.4257 0.101 Uiso 1 1 calc R U . . .
C11 C 0.70472(13) 0.39026(11) 0.16117(15) 0.0659(6) Uani 1 1 d D . . . .
H54 H 0.6857 0.3526 0.1479 0.099 Uiso 1 1 calc R U . . .
H44 H 0.7527 0.3871 0.1623 0.099 Uiso 1 1 calc R U . . .
H50 H 0.6917 0.4195 0.1251 0.099 Uiso 1 1 calc DR U . . .
C9 C 0.87956(16) 0.59033(13) 0.3378(2) 0.0921(11) Uani 1 1 d . . . . .
H3 H 0.9167 0.5966 0.3708 0.138 Uiso 1 1 calc R U . . .
H40 H 0.8594 0.6278 0.3258 0.138 Uiso 1 1 calc R U . . .
H32 H 0.8951 0.5716 0.2930 0.138 Uiso 1 1 calc R U . . .
C36 C 0.62399(18) 0.47359(11) 0.54611(12) 0.0764(8) Uani 1 1 d . . . . .
H52 H 0.6052 0.4432 0.5772 0.115 Uiso 1 1 calc R U . . .
H39 H 0.6111 0.5118 0.5647 0.115 Uiso 1 1 calc R U . . .
H55 H 0.6720 0.4704 0.5463 0.115 Uiso 1 1 calc R U . . .
C33 C 0.49948(12) 0.37144(17) 0.44767(16) 0.0879(10) Uani 1 1 d . . . . .
H65 H 0.4894 0.3426 0.4854 0.132 Uiso 1 1 calc R U . . .
H31 H 0.4716 0.3645 0.4050 0.132 Uiso 1 1 calc R U . . .
H66 H 0.4911 0.4105 0.4667 0.132 Uiso 1 1 calc R U . . .
C8 C 0.8041(2) 0.57857(11) 0.44631(16) 0.0904(11) Uani 1 1 d . . . . .
H14 H 0.8417 0.5862 0.4783 0.136 Uiso 1 1 calc R U . . .
H69 H 0.7736 0.5520 0.4707 0.136 Uiso 1 1 calc R U . . .
H60 H 0.7816 0.6152 0.4354 0.136 Uiso 1 1 calc R U . . .
C38 C 0.5021(5) 0.56112(18) 0.2250(5) 0.077(3) Uani 0.5 1 d G U P A -1
H35 H 0.5028 0.5257 0.1984 0.093 Uiso 0.5 1 calc R U P A -1
C39 C 0.5031(4) 0.6139(3) 0.1881(3) 0.076(2) Uani 0.5 1 d G U P A -1
H8 H 0.5045 0.6145 0.1363 0.091 Uiso 0.5 1 calc R U P A -1
C40 C 0.5021(6) 0.66574(18) 0.2270(4) 0.081(4) Uani 0.5 1 d G U P A -1
H11 H 0.5028 0.7018 0.2018 0.097 Uiso 0.5 1 calc R U P A -1
C40A C 0.5001(7) 0.6648(2) 0.3027(4) 0.079(3) Uani 0.5 1 d G U P A -1
H13 H 0.4994 0.7002 0.3293 0.095 Uiso 0.5 1 calc R U P A -1
C39A C 0.4991(5) 0.6120(4) 0.3396(3) 0.097(3) Uani 0.5 1 d G U P A -1
H15 H 0.4977 0.6114 0.3914 0.117 Uiso 0.5 1 calc R U P A -1
C38A C 0.5001(6) 0.5602(2) 0.3007(5) 0.108(4) Uani 0.5 1 d G U P A -1
H17 H 0.4994 0.5241 0.3259 0.129 Uiso 0.5 1 calc R U P A -1
C37 C 0.6221(2) 0.51627(13) 0.42469(15) 0.1063(14) Uani 1 1 d . . . . .
H71 H 0.6698 0.5136 0.4181 0.159 Uiso 1 1 calc R U . . .
H46 H 0.6113 0.5528 0.4494 0.159 Uiso 1 1 calc R U . . .
H26 H 0.6005 0.5152 0.3770 0.159 Uiso 1 1 calc R U . . .
H1 H 0.7823(9) 0.4480(8) 0.4954(10) 0.030(4) Uiso 1 1 d . . . . .
H30 H 0.8280(8) 0.4551(11) 0.1668(12) 0.064(7) Uiso 1 1 d D . . . .
H29 H 0.9057(9) 0.4435(12) 0.1705(15) 0.082(9) Uiso 1 1 d D . . . .
H27 H 0.8733(14) 0.4999(4) 0.2089(16) 0.077(8) Uiso 1 1 d D . . . .

loop_
_atom_site_aniso_label
_atom_site_aniso_U_11
_atom_site_aniso_U_22
_atom_site_aniso_U_33
_atom_site_aniso_U_23
_atom_site_aniso_U_13
_atom_site_aniso_U_12
K1 0.0618(3) 0.0457(2) 0.0362(2) 0.00895(15) 0.00050(16) -0.00251(17)
Al1 0.0353(2) 0.0263(2) 0.0236(2) 0.00023(15) 0.00162(16) 0.00200(16)
Si2 0.0634(3) 0.0274(2) 0.0263(2) -0.00241(15) -0.00359(19) 0.01086(19)
Si1 0.0386(2) 0.0482(3) 0.0333(2) 0.01237(19) 0.00826(18) 0.00937(19)
O1 0.0357(6) 0.0504(7) 0.0459(7) 0.0018(6) 0.0073(5) 0.0010(5)
N2 0.0455(7) 0.0264(6) 0.0218(6) 0.0000(5) -0.0012(5) 0.0024(5)
N1 0.0349(6) 0.0303(6) 0.0265(6) 0.0034(5) 0.0013(5) 0.0036(5)
C19 0.0503(9) 0.0244(7) 0.0248(7) -0.0009(5) -0.0035(6) 0.0027(6)
C1 0.0390(8) 0.0306(7) 0.0250(7) 0.0030(6) 0.0029(6) 0.0041(6)
C6 0.0405(8) 0.0362(8) 0.0256(7) 0.0036(6) 0.0020(6) 0.0037(6)
C24 0.0570(10) 0.0280(7) 0.0270(7) 0.0001(6) -0.0020(7) -0.0033(7)
C5 0.0432(9) 0.0497(10) 0.0288(8) 0.0081(7) -0.0004(6) 0.0079(7)
C20 0.0497(9) 0.0348(8) 0.0315(8) 0.0008(6) -0.0054(7) 0.0030(7)
C28 0.0584(10) 0.0388(9) 0.0286(8) 0.0032(6) 0.0008(7) -0.0113(8)
C2 0.0558(10) 0.0314(8) 0.0364(8) 0.0024(7) -0.0062(7) 0.0001(7)
C23 0.0706(12) 0.0415(9) 0.0262(8) 0.0026(7) -0.0008(8) -0.0095(8)
C4 0.0590(11) 0.0418(9) 0.0385(9) 0.0116(7) 0.0039(8) 0.0174(8)
C31 0.0372(8) 0.0632(11) 0.0286(8) 0.0061(7) 0.0022(6) 0.0041(8)
C10 0.0570(11) 0.0406(9) 0.0368(9) 0.0025(7) -0.0134(8) -0.0015(8)
C25 0.0458(9) 0.0491(10) 0.0395(9) 0.0010(8) -0.0059(7) -0.0014(8)
C3 0.0717(13) 0.0306(8) 0.0431(10) 0.0036(7) -0.0032(9) 0.0071(8)
C17 0.0921(15) 0.0338(9) 0.0372(9) -0.0069(7) -0.0171(10) 0.0024(9)
C21 0.0578(11) 0.0509(10) 0.0343(9) 0.0006(8) -0.0153(8) -0.0007(8)
C18 0.0856(15) 0.0329(8) 0.0415(10) -0.0016(7) -0.0080(10) 0.0164(9)
C22 0.0758(13) 0.0521(11) 0.0269(8) 0.0052(7) -0.0099(8) -0.0032(10)
C32 0.0420(10) 0.0823(15) 0.0368(9) 0.0129(9) -0.0036(7) -0.0074(9)
C15 0.0718(13) 0.0583(11) 0.0325(9) 0.0056(8) 0.0163(9) 0.0284(10)
C16 0.0751(13) 0.0487(10) 0.0381(9) 0.0017(8) 0.0107(9) 0.0307(10)
C13 0.0379(10) 0.0847(16) 0.0581(12) 0.0281(11) 0.0037(9) 0.0002(10)
C14 0.0483(10) 0.0738(14) 0.0438(10) 0.0239(10) 0.0132(8) 0.0110(10)
C7 0.0832(15) 0.0351(9) 0.0588(12) 0.0042(9) -0.0287(11) -0.0081(9)
C26 0.0520(12) 0.0673(13) 0.0712(15) -0.0023(11) -0.0013(10) 0.0064(10)
C27 0.0594(12) 0.0521(11) 0.0612(13) 0.0017(10) -0.0038(10) -0.0109(9)
C12 0.0634(13) 0.0724(14) 0.0410(10) -0.0003(9) -0.0076(9) -0.0202(11)
C35 0.0506(10) 0.0747(14) 0.0381(9) 0.0010(9) 0.0018(8) 0.0195(10)
C30 0.0736(15) 0.0435(11) 0.0801(17) -0.0080(11) -0.0088(12) -0.0157(10)
C29 0.0621(12) 0.0669(13) 0.0444(10) 0.0010(10) 0.0009(9) 0.0021(10)
C34 0.0733(15) 0.0727(15) 0.0559(13) 0.0118(11) -0.0163(11) -0.0267(12)
C11 0.0731(14) 0.0584(13) 0.0661(15) -0.0252(11) 0.0037(12) 0.0011(11)
C9 0.094(2) 0.0685(16) 0.114(3) 0.0321(16) -0.0509(19) -0.0365(15)
C36 0.133(2) 0.0589(13) 0.0377(11) -0.0012(10) -0.0048(13) 0.0150(15)
C33 0.0436(12) 0.152(3) 0.0684(16) 0.0227(18) -0.0030(11) -0.0161(15)
C8 0.154(3) 0.0483(13) 0.0690(17) -0.0214(12) -0.0472(19) 0.0085(16)
C38 0.039(3) 0.073(3) 0.120(9) -0.013(3) 0.012(4) 0.002(3)
C39 0.043(3) 0.119(6) 0.066(5) -0.009(4) -0.004(3) 0.012(3)
C40 0.051(3) 0.096(4) 0.096(10) 0.027(4) 0.000(7) 0.011(4)
C40A 0.058(4) 0.088(4) 0.092(8) -0.014(3) 0.006(6) -0.018(3)
C39A 0.073(4) 0.145(7) 0.074(6) 0.014(5) -0.011(4) -0.035(4)
C38A 0.070(5) 0.129(7) 0.124(9) 0.022(5) -0.016(6) -0.025(5)
C37 0.197(4) 0.0658(16) 0.0564(15) 0.0197(12) 0.048(2) 0.060(2)

loop_
_atom_type_symbol
_atom_type_description
_atom_type_scat_dispersion_real
_atom_type_scat_dispersion_imag
_atom_type_scat_source
C C 0.0181 0.0091 'International Tables Vol C Tables 4.2.6.8 and 6.1.1.4'
H H 0.0000 0.0000 'International Tables Vol C Tables 4.2.6.8 and 6.1.1.4'
Al Al 0.2130 0.2455 'International Tables Vol C Tables 4.2.6.8 and 6.1.1.4'
K K 0.3868 1.0657 'International Tables Vol C Tables 4.2.6.8 and 6.1.1.4'
N N 0.0311 0.0180 'International Tables Vol C Tables 4.2.6.8 and 6.1.1.4'
O O 0.0492 0.0322 'International Tables Vol C Tables 4.2.6.8 and 6.1.1.4'
Si Si 0.2541 0.3302 'International Tables Vol C Tables 4.2.6.8 and 6.1.1.4'

loop_
_geom_angle_atom_site_label_1
_geom_angle_atom_site_label_2
_geom_angle_atom_site_label_3
_geom_angle
_geom_angle_site_symmetry_1
_geom_angle_site_symmetry_3
_geom_angle_publ_flag
Al1 K1 H30 113.6(4) 7_565 . ?
Al1 K1 H27 129.9(5) 7_565 . ?
C19 K1 Al1 45.24(3) 7_565 7_565 ?
C19 K1 C24 25.43(4) 7_565 7_565 ?
C19 K1 C5 143.09(5) 7_565 . ?
C19 K1 C23 44.07(4) 7_565 7_565 ?
C19 K1 C3 125.59(4) 7_565 . ?
C19 K1 C22 51.41(4) 7_565 7_565 ?
C19 K1 H30 139.7(5) 7_565 . ?
C19 K1 H27 126.3(5) 7_565 . ?
C24 K1 Al1 59.75(3) 7_565 7_565 ?
C24 K1 C5 119.35(5) 7_565 . ?
C24 K1 C23 24.86(4) 7_565 7_565 ?
C24 K1 C3 103.10(4) 7_565 . ?
C24 K1 C22 43.74(5) 7_565 7_565 ?
C24 K1 H30 164.4(5) 7_565 . ?
C24 K1 H27 139.7(3) 7_565 . ?
C5 K1 Al1 124.14(3) . 7_565 ?
C5 K1 C22 118.62(5) . 7_565 ?
C5 K1 H30 76.2(5) . . ?
C5 K1 H27 88.5(6) . . ?
C20 K1 Al1 61.22(3) 7_565 7_565 ?
C20 K1 C19 25.49(4) 7_565 7_565 ?
C20 K1 C24 44.61(5) 7_565 7_565 ?
C20 K1 C5 160.98(5) 7_565 . ?
C20 K1 C23 51.09(5) 7_565 7_565 ?
C20 K1 C3 122.91(5) 7_565 . ?
C20 K1 C21 25.28(4) 7_565 7_565 ?
C20 K1 C22 44.01(5) 7_565 7_565 ?
C20 K1 H30 120.0(4) 7_565 . ?
C20 K1 H27 100.9(5) 7_565 . ?
C23 K1 Al1 84.39(3) 7_565 7_565 ?
C23 K1 C5 109.93(5) 7_565 . ?
C23 K1 C22 24.34(5) 7_565 7_565 ?
C23 K1 H30 154.2(2) 7_565 . ?
C23 K1 H27 122.2(2) 7_565 . ?
C4 K1 Al1 131.41(4) . 7_565 ?
C4 K1 C19 125.82(5) . 7_565 ?
C4 K1 C24 100.39(5) . 7_565 ?
C4 K1 C5 25.04(5) . . ?
C4 K1 C20 136.35(5) . 7_565 ?
C4 K1 C23 86.13(5) . 7_565 ?
C4 K1 C3 25.15(6) . . ?
C4 K1 C21 116.92(6) . 7_565 ?
C4 K1 C22 93.70(6) . 7_565 ?
C4 K1 H30 94.2(5) . . ?
C4 K1 H27 94.8(6) . . ?
C3 K1 Al1 153.22(4) . 7_565 ?
C3 K1 C5 43.00(5) . . ?
C3 K1 C23 81.53(5) . 7_565 ?
C3 K1 C22 79.40(5) . 7_565 ?
C3 K1 H30 87.9(5) . . ?
C3 K1 H27 76.7(6) . . ?
C21 K1 Al1 86.03(3) 7_565 7_565 ?
C21 K1 C19 44.40(4) 7_565 7_565 ?
C21 K1 C24 51.17(5) 7_565 7_565 ?
C21 K1 C5 141.03(5) 7_565 . ?
C21 K1 C23 43.01(5) 7_565 7_565 ?
C21 K1 C3 98.76(5) 7_565 . ?
C21 K1 C22 24.43(5) 7_565 7_565 ?
C21 K1 H30 116.8(3) 7_565 . ?
C21 K1 H27 88.6(4) 7_565 . ?
C22 K1 Al1 96.62(3) 7_565 7_565 ?
C22 K1 H30 130.3(2) 7_565 . ?
C22 K1 H27 98.5(2) 7_565 . ?
H30 K1 H27 32.0(3) . . ?
K1 Al1 H1 29.0(6) 7_566 . ?
O1 Al1 K1 98.24(5) . 7_566 ?
O1 Al1 N2 114.23(6) . . ?
O1 Al1 N1 107.12(6) . . ?
O1 Al1 H1 106.0(6) . . ?
N2 Al1 K1 82.05(4) . 7_566 ?
N2 Al1 N1 111.71(6) . . ?
N2 Al1 H1 103.8(6) . . ?
N1 Al1 K1 141.56(5) . 7_566 ?
N1 Al1 H1 114.0(6) . . ?
N2 Si2 C17 111.03(9) . . ?
N2 Si2 C18 111.22(8) . . ?
N2 Si2 C16 114.42(8) . . ?
C17 Si2 C18 108.98(10) . . ?
C17 Si2 C16 105.90(11) . . ?
C16 Si2 C18 104.93(10) . . ?
N1 Si1 C15 112.99(8) . . ?
N1 Si1 C13 114.96(9) . . ?
N1 Si1 C14 110.16(8) . . ?
C15 Si1 C13 107.23(11) . . ?
C15 Si1 C14 106.60(10) . . ?
C13 Si1 C14 104.22(10) . . ?
C31 O1 Al1 159.08(13) . . ?
Si2 N2 Al1 127.64(7) . . ?
C19 N2 Al1 115.56(10) . . ?
C19 N2 Si2 116.71(10) . . ?
Si1 N1 Al1 130.02(8) . . ?
C1 N1 Al1 113.61(10) . . ?
C1 N1 Si1 115.55(10) . . ?
N2 C19 K1 117.00(9) . 7_566 ?
C24 C19 K1 77.32(9) . 7_566 ?
C24 C19 N2 120.83(15) . . ?
C20 C19 K1 75.99(9) . 7_566 ?
C20 C19 N2 120.72(15) . . ?
C20 C19 C24 118.44(14) . . ?
C6 C1 N1 120.48(14) . . ?
C2 C1 N1 120.69(14) . . ?
C2 C1 C6 118.83(14) . . ?
C1 C6 C10 122.09(14) . . ?
C5 C6 C1 118.92(15) . . ?
C5 C6 C10 118.95(16) . . ?
C19 C24 K1 77.25(9) . 7_566 ?
C19 C24 C28 122.59(14) . . ?
C28 C24 K1 115.00(11) . 7_566 ?
C23 C24 K1 78.77(10) . 7_566 ?
C23 C24 C19 119.46(17) . . ?
C23 C24 C28 117.94(16) . . ?
K1 C5 H21 105.5 . . ?
C6 C5 K1 95.74(11) . . ?
C6 C5 H21 119.0 . . ?
C4 C5 K1 68.94(11) . . ?
C4 C5 C6 122.06(17) . . ?
C4 C5 H21 119.0 . . ?
C19 C20 K1 78.52(10) . 7_566 ?
C19 C20 C25 121.79(15) . . ?
C25 C20 K1 113.46(11) . 7_566 ?
C21 C20 K1 78.38(11) . 7_566 ?
C21 C20 C19 119.46(17) . . ?
C21 C20 C25 118.75(17) . . ?
C24 C28 H37 107.8 . . ?
C24 C28 C30 111.59(17) . . ?
C24 C28 C29 112.69(16) . . ?
C30 C28 H37 107.8 . . ?
C29 C28 H37 107.8 . . ?
C29 C28 C30 108.92(18) . . ?
C1 C2 C7 122.39(16) . . ?
C3 C2 C1 119.92(17) . . ?
C3 C2 C7 117.64(17) . . ?
K1 C23 H41 116.4 7_566 . ?
C24 C23 K1 76.37(10) . 7_566 ?
C24 C23 H41 119.1 . . ?
C22 C23 K1 78.61(12) . 7_566 ?
C22 C23 C24 121.79(18) . . ?
C22 C23 H41 119.1 . . ?
K1 C4 H34 98.7 . . ?
C5 C4 K1 86.02(11) . . ?
C5 C4 H34 120.5 . . ?
C3 C4 K1 85.15(13) . . ?
C3 C4 C5 118.99(16) . . ?
C3 C4 H34 120.5 . . ?
O1 C31 C35 116.27(17) . . ?
C32 C31 O1 121.26(19) . . ?
C32 C31 C35 122.45(19) . . ?
C6 C10 H43 107.6 . . ?
C6 C10 C12 112.37(17) . . ?
C6 C10 C11 112.94(17) . . ?
C12 C10 H43 107.6 . . ?
C11 C10 H43 107.6 . . ?
C11 C10 C12 108.60(17) . . ?
C20 C25 H9 107.4 . . ?
C20 C25 C26 112.37(17) . . ?
C20 C25 C27 111.33(17) . . ?
C26 C25 H9 107.4 . . ?
C26 C25 C27 110.60(18) . . ?
C27 C25 H9 107.4 . . ?
K1 C3 H59 105.4 . . ?
C2 C3 K1 94.93(12) . . ?
C2 C3 H59 119.4 . . ?
C4 C3 K1 69.71(11) . . ?
C4 C3 C2 121.27(18) . . ?
C4 C3 H59 119.4 . . ?
Si2 C17 H4 109.5 . . ?
Si2 C17 H16 109.5 . . ?
Si2 C17 H10 109.5 . . ?
H4 C17 H16 109.5 . . ?
H4 C17 H10 109.5 . . ?
H16 C17 H10 109.5 . . ?
K1 C21 H20 114.7 7_566 . ?
C20 C21 K1 76.35(11) . 7_566 ?
C20 C21 H20 119.2 . . ?
C22 C21 K1 80.09(13) . 7_566 ?
C22 C21 C20 121.56(18) . . ?
C22 C21 H20 119.2 . . ?
Si2 C18 H33 109.5 . . ?
Si2 C18 H47 109.5 . . ?
Si2 C18 H62 109.5 . . ?
H33 C18 H47 109.5 . . ?
H33 C18 H62 109.5 . . ?
H47 C18 H62 109.5 . . ?
K1 C22 H48 118.0 7_566 . ?
C23 C22 K1 77.05(12) . 7_566 ?
C23 C22 H48 120.4 . . ?
C21 C22 K1 75.48(12) . 7_566 ?
C21 C22 C23 119.22(17) . . ?
C21 C22 H48 120.4 . . ?
C31 C32 C34 121.38(19) . . ?
C31 C32 C33 124.5(3) . . ?
C34 C32 C33 114.1(2) . . ?
Si1 C15 H63 108.0 . . ?
Si1 C15 H57 108.0 . . ?
H63 C15 H57 107.3 . . ?
C16 C15 Si1 117.16(14) . . ?
C16 C15 H63 108.0 . . ?
C16 C15 H57 108.0 . . ?
Si2 C16 H64 107.8 . . ?
Si2 C16 H49 107.8 . . ?
C15 C16 Si2 118.22(14) . . ?
C15 C16 H64 107.8 . . ?
C15 C16 H49 107.8 . . ?
H64 C16 H49 107.1 . . ?
Si1 C13 H45 109.5 . . ?
Si1 C13 H56 109.5 . . ?
Si1 C13 H58 109.5 . . ?
H45 C13 H56 109.5 . . ?
H45 C13 H58 109.5 . . ?
H56 C13 H58 109.5 . . ?
Si1 C14 H30 114.2(16) . . ?
Si1 C14 H29 104.7(18) . . ?
Si1 C14 H27 108.4(18) . . ?
H30 C14 H29 110(2) . . ?
H30 C14 H27 108(2) . . ?
H29 C14 H27 111(2) . . ?
C2 C7 H7 107.5 . . ?
C2 C7 C9 111.37(19) . . ?
C2 C7 C8 111.9(2) . . ?
C9 C7 H7 107.5 . . ?
C8 C7 H7 107.5 . . ?
C8 C7 C9 110.7(2) . . ?
C25 C26 H67 109.5 . . ?
C25 C26 H68 109.5 . . ?
C25 C26 H70 109.5 . . ?
H67 C26 H68 109.5 . . ?
H67 C26 H70 109.5 . . ?
H68 C26 H70 109.5 . . ?
C25 C27 H19 109.5 . . ?
C25 C27 H28 109.5 . . ?
C25 C27 H24 109.5 . . ?
H19 C27 H28 109.5 . . ?
H19 C27 H24 109.5 . . ?
H28 C27 H24 109.5 . . ?
C10 C12 H2 109.5 . . ?
C10 C12 H36 109.5 . . ?
C10 C12 H22 109.5 . . ?
H2 C12 H36 109.5 . . ?
H2 C12 H22 109.5 . . ?
H36 C12 H22 109.5 . . ?
C31 C35 H6 107.0 . . ?
C36 C35 C31 112.97(18) . . ?
C36 C35 H6 107.0 . . ?
C37 C35 C31 113.32(18) . . ?
C37 C35 H6 107.0 . . ?
C37 C35 C36 109.1(3) . . ?
C28 C30 H25 109.5 . . ?
C28 C30 H53 109.5 . . ?
C28 C30 H18 109.5 . . ?
H25 C30 H53 109.5 . . ?
H25 C30 H18 109.5 . . ?
H53 C30 H18 109.5 . . ?
C28 C29 H51 109.5 . . ?
C28 C29 H12 109.5 . . ?
C28 C29 H42 109.5 . . ?
H51 C29 H12 109.5 . . ?
H51 C29 H42 109.5 . . ?
H12 C29 H42 109.5 . . ?
C32 C34 H5 109.5 . . ?
C32 C34 H23 109.5 . . ?
C32 C34 H61 109.5 . . ?
H5 C34 H23 109.5 . . ?
H5 C34 H61 109.5 . . ?
H23 C34 H61 109.5 . . ?
C10 C11 H54 109.5 . . ?
C10 C11 H44 109.5 . . ?
C10 C11 H50 109.5 . . ?
H54 C11 H44 109.5 . . ?
H54 C11 H50 109.5 . . ?
H44 C11 H50 109.5 . . ?
C7 C9 H3 109.5 . . ?
C7 C9 H40 109.5 . . ?
C7 C9 H32 109.5 . . ?
H3 C9 H40 109.5 . . ?
H3 C9 H32 109.5 . . ?
H40 C9 H32 109.5 . . ?
C35 C36 H52 109.5 . . ?
C35 C36 H39 109.5 . . ?
C35 C36 H55 109.5 . . ?
H52 C36 H39 109.5 . . ?
H52 C36 H55 109.5 . . ?
H39 C36 H55 109.5 . . ?
C32 C33 H65 109.5 . . ?
C32 C33 H31 109.5 . . ?
C32 C33 H66 109.5 . . ?
H65 C33 H31 109.5 . . ?
H65 C33 H66 109.5 . . ?
H31 C33 H66 109.5 . . ?
C7 C8 H14 109.5 . . ?
C7 C8 H69 109.5 . . ?
C7 C8 H60 109.5 . . ?
H14 C8 H69 109.5 . . ?
H14 C8 H60 109.5 . . ?
H69 C8 H60 109.5 . . ?
C39 C38 H35 120.0 . . ?
C39 C38 C38A 120.0 . . ?
C38A C38 H35 120.0 . . ?
C38 C39 H8 120.0 . . ?
C38 C39 C40 120.0 . . ?
C40 C39 H8 120.0 . . ?
C39 C40 H11 120.0 . . ?
C40A C40 C39 120.0 . . ?
C40A C40 H11 120.0 . . ?
C40 C40A H13 120.0 . . ?
C40 C40A C39A 120.0 . . ?
C39A C40A H13 120.0 . . ?
C40A C39A H15 120.0 . . ?
C38A C39A C40A 120.0 . . ?
C38A C39A H15 120.0 . . ?
C38 C38A H17 120.0 . . ?
C39A C38A C38 120.0 . . ?
C39A C38A H17 120.0 . . ?
C35 C37 H71 109.5 . . ?
C35 C37 H46 109.5 . . ?
C35 C37 H26 109.5 . . ?
H71 C37 H46 109.5 . . ?
H71 C37 H26 109.5 . . ?
H46 C37 H26 109.5 . . ?

loop_
_geom_bond_atom_site_label_1
_geom_bond_atom_site_label_2
_geom_bond_distance
_geom_bond_site_symmetry_2
_geom_bond_publ_flag
K1 Al1 3.8940(6) 7_565 ?
K1 C19 3.2248(15) 7_565 ?
K1 C24 3.2256(16) 7_565 ?
K1 C5 3.2570(18) . ?
K1 C20 3.1927(18) 7_565 ?
K1 C23 3.2556(19) 7_565 ?
K1 C4 3.047(2) . ?
K1 C3 3.237(2) . ?
K1 C21 3.218(2) 7_565 ?
K1 C22 3.275(2) 7_565 ?
K1 H30 2.89(3) . ?
K1 H27 2.86(3) . ?
Al1 K1 3.8940(6) 7_566 ?
Al1 O1 1.7329(13) . ?
Al1 N2 1.8722(13) . ?
Al1 N1 1.8779(14) . ?
Al1 H1 1.739(19) . ?
Si2 N2 1.7265(13) . ?
Si2 C17 1.872(2) . ?
Si2 C18 1.8780(19) . ?
Si2 C16 1.876(2) . ?
Si1 N1 1.7264(14) . ?
Si1 C15 1.869(2) . ?
Si1 C13 1.885(2) . ?
Si1 C14 1.891(2) . ?
O1 C31 1.348(2) . ?
N2 C19 1.4339(19) . ?
N1 C1 1.4344(19) . ?
C19 K1 3.2247(15) 7_566 ?
C19 C24 1.420(2) . ?
C19 C20 1.416(2) . ?
C1 C6 1.416(2) . ?
C1 C2 1.414(2) . ?
C6 C5 1.399(2) . ?
C6 C10 1.522(2) . ?
C24 K1 3.2256(16) 7_566 ?
C24 C28 1.518(3) . ?
C24 C23 1.395(2) . ?
C5 H21 0.9500 . ?
C5 C4 1.382(3) . ?
C20 K1 3.1926(18) 7_566 ?
C20 C25 1.517(3) . ?
C20 C21 1.403(2) . ?
C28 H37 1.0000 . ?
C28 C30 1.524(3) . ?
C28 C29 1.522(3) . ?
C2 C3 1.396(3) . ?
C2 C7 1.519(3) . ?
C23 K1 3.2555(19) 7_566 ?
C23 H41 0.9500 . ?
C23 C22 1.377(3) . ?
C4 H34 0.9500 . ?
C4 C3 1.380(3) . ?
C31 C32 1.338(3) . ?
C31 C35 1.518(3) . ?
C10 H43 1.0000 . ?
C10 C12 1.526(3) . ?
C10 C11 1.523(3) . ?
C25 H9 1.0000 . ?
C25 C26 1.528(3) . ?
C25 C27 1.532(3) . ?
C3 H59 0.9500 . ?
C17 H4 0.9800 . ?
C17 H16 0.9800 . ?
C17 H10 0.9800 . ?
C21 K1 3.218(2) 7_566 ?
C21 H20 0.9500 . ?
C21 C22 1.375(3) . ?
C18 H33 0.9800 . ?
C18 H47 0.9800 . ?
C18 H62 0.9800 . ?
C22 K1 3.275(2) 7_566 ?
C22 H48 0.9500 . ?
C32 C34 1.504(4) . ?
C32 C33 1.506(3) . ?
C15 H63 0.9900 . ?
C15 H57 0.9900 . ?
C15 C16 1.552(3) . ?
C16 H64 0.9900 . ?
C16 H49 0.9900 . ?
C13 H45 0.9800 . ?
C13 H56 0.9800 . ?
C13 H58 0.9800 . ?
C14 H30 0.979(5) . ?
C14 H29 0.978(5) . ?
C14 H27 0.979(5) . ?
C7 H7 1.0000 . ?
C7 C9 1.542(4) . ?
C7 C8 1.530(4) . ?
C26 H67 0.9800 . ?
C26 H68 0.9800 . ?
C26 H70 0.9800 . ?
C27 H19 0.9800 . ?
C27 H28 0.9800 . ?
C27 H24 0.9800 . ?
C12 H2 0.9800 . ?
C12 H36 0.9800 . ?
C12 H22 0.9800 . ?
C35 H6 1.0000 . ?
C35 C36 1.499(3) . ?
C35 C37 1.489(4) . ?
C30 H25 0.9800 . ?
C30 H53 0.9800 . ?
C30 H18 0.9800 . ?
C29 H51 0.9800 . ?
C29 H12 0.9800 . ?
C29 H42 0.9800 . ?
C34 H5 0.9800 . ?
C34 H23 0.9800 . ?
C34 H61 0.9800 . ?
C11 H54 0.9800 . ?
C11 H44 0.9800 . ?
C11 H50 0.9800 . ?
C9 H3 0.9800 . ?
C9 H40 0.9800 . ?
C9 H32 0.9800 . ?
C36 H52 0.9800 . ?
C36 H39 0.9800 . ?
C36 H55 0.9800 . ?
C33 H65 0.9800 . ?
C33 H31 0.9800 . ?
C33 H66 0.9800 . ?
C8 H14 0.9800 . ?
C8 H69 0.9800 . ?
C8 H60 0.9800 . ?
C38 H35 0.9500 . ?
C38 C39 1.3900 . ?
C38 C38A 1.3900 . ?
C39 H8 0.9500 . ?
C39 C40 1.3900 . ?
C40 H11 0.9500 . ?
C40 C40A 1.3900 . ?
C40A H13 0.9500 . ?
C40A C39A 1.3900 . ?
C39A H15 0.9500 . ?
C39A C38A 1.3900 . ?
C38A H17 0.9500 . ?
C37 H71 0.9800 . ?
C37 H46 0.9800 . ?
C37 H26 0.9800 . ?

loop_
_geom_torsion_atom_site_label_1
_geom_torsion_atom_site_label_2
_geom_torsion_atom_site_label_3
_geom_torsion_atom_site_label_4
_geom_torsion
_geom_torsion_site_symmetry_1
_geom_torsion_site_symmetry_2
_geom_torsion_site_symmetry_3
_geom_torsion_site_symmetry_4
_geom_torsion_publ_flag
K1 Al1 O1 C31 21.2(4) 7_566 . . . ?
K1 Al1 N2 Si2 179.64(10) 7_566 . . . ?
K1 Al1 N2 C19 3.27(11) 7_566 . . . ?
K1 Al1 N1 Si1 83.48(11) 7_566 . . . ?
K1 Al1 N1 C1 -85.50(12) 7_566 . . . ?
K1 C19 C24 C28 111.69(15) 7_566 . . . ?
K1 C19 C24 C23 -69.07(15) 7_566 . . . ?
K1 C19 C20 C25 -110.62(16) 7_566 . . . ?
K1 C19 C20 C21 69.46(16) 7_566 . . . ?
K1 C24 C28 C30 -161.08(14) 7_566 . . . ?
K1 C24 C28 C29 -38.16(18) 7_566 . . . ?
K1 C24 C23 C22 -67.09(19) 7_566 . . . ?
K1 C5 C4 C3 -82.22(18) . . . . ?
K1 C20 C25 C26 150.80(14) 7_566 . . . ?
K1 C20 C25 C27 26.11(18) 7_566 . . . ?
K1 C20 C21 C22 69.08(19) 7_566 . . . ?
K1 C23 C22 C21 -64.95(19) 7_566 . . . ?
K1 C4 C3 C2 -83.26(19) . . . . ?
K1 C21 C22 C23 65.79(19) 7_566 . . . ?
Al1 O1 C31 C32 -141.9(3) . . . . ?
Al1 O1 C31 C35 39.8(4) . . . . ?
Al1 N2 C19 K1 -4.39(15) . . . 7_566 ?
Al1 N2 C19 C24 86.60(16) . . . . ?
Al1 N2 C19 C20 -93.63(16) . . . . ?
Al1 N1 C1 C6 -91.65(15) . . . . ?
Al1 N1 C1 C2 87.69(17) . . . . ?
Si2 N2 C19 K1 178.82(6) . . . 7_566 ?
Si2 N2 C19 C24 -90.19(16) . . . . ?
Si2 N2 C19 C20 89.58(16) . . . . ?
Si1 N1 C1 C6 97.68(15) . . . . ?
Si1 N1 C1 C2 -82.97(17) . . . . ?
Si1 C15 C16 Si2 72.9(2) . . . . ?
O1 Al1 N2 Si2 84.15(11) . . . . ?
O1 Al1 N2 C19 -92.23(13) . . . . ?
O1 Al1 N1 Si1 -147.53(10) . . . . ?
O1 Al1 N1 C1 43.49(12) . . . . ?
O1 C31 C32 C34 -1.3(3) . . . . ?
O1 C31 C32 C33 178.6(2) . . . . ?
O1 C31 C35 C36 -73.5(3) . . . . ?
O1 C31 C35 C37 51.1(3) . . . . ?
N2 Al1 O1 C31 106.2(4) . . . . ?
N2 Al1 N1 Si1 -21.73(12) . . . . ?
N2 Al1 N1 C1 169.28(10) . . . . ?
N2 Si2 C16 C15 -68.7(2) . . . . ?
N2 C19 C24 K1 -114.06(13) . . . 7_566 ?
N2 C19 C24 C28 -2.4(2) . . . . ?
N2 C19 C24 C23 176.87(15) . . . . ?
N2 C19 C20 K1 113.33(13) . . . 7_566 ?
N2 C19 C20 C25 2.7(2) . . . . ?
N2 C19 C20 C21 -177.20(16) . . . . ?
N1 Al1 O1 C31 -129.5(4) . . . . ?
N1 Al1 N2 Si2 -37.63(12) . . . . ?
N1 Al1 N2 C19 145.99(11) . . . . ?
N1 Si1 C15 C16 -74.27(19) . . . . ?
N1 C1 C6 C5 179.09(14) . . . . ?
N1 C1 C6 C10 1.4(2) . . . . ?
N1 C1 C2 C3 -178.45(16) . . . . ?
N1 C1 C2 C7 -0.9(3) . . . . ?
C19 C24 C28 C30 108.4(2) . . . . ?
C19 C24 C28 C29 -128.68(18) . . . . ?
C19 C24 C23 K1 68.25(14) . . . 7_566 ?
C19 C24 C23 C22 1.2(3) . . . . ?
C19 C20 C25 C26 -118.41(19) . . . . ?
C19 C20 C25 C27 116.89(19) . . . . ?
C19 C20 C21 K1 -69.54(15) . . . 7_566 ?
C19 C20 C21 C22 -0.5(3) . . . . ?
C1 C6 C5 K1 67.91(14) . . . . ?
C1 C6 C5 C4 -0.8(3) . . . . ?
C1 C6 C10 C12 137.82(17) . . . . ?
C1 C6 C10 C11 -98.9(2) . . . . ?
C1 C2 C3 K1 -69.72(18) . . . . ?
C1 C2 C3 C4 -0.5(3) . . . . ?
C1 C2 C7 C9 120.4(2) . . . . ?
C1 C2 C7 C8 -115.1(2) . . . . ?
C6 C1 C2 C3 0.9(3) . . . . ?
C6 C1 C2 C7 178.45(18) . . . . ?
C6 C5 C4 K1 83.41(16) . . . . ?
C6 C5 C4 C3 1.2(3) . . . . ?
C24 C19 C20 K1 -66.90(13) . . . 7_566 ?
C24 C19 C20 C25 -177.51(15) . . . . ?
C24 C19 C20 C21 2.6(2) . . . . ?
C24 C23 C22 K1 65.95(18) . . . 7_566 ?
C24 C23 C22 C21 1.0(3) . . . . ?
C5 C6 C10 C12 -39.9(2) . . . . ?
C5 C6 C10 C11 83.4(2) . . . . ?
C5 C4 C3 K1 82.73(17) . . . . ?
C5 C4 C3 C2 -0.5(3) . . . . ?
C20 C19 C24 K1 66.17(13) . . . 7_566 ?
C20 C19 C24 C28 177.86(15) . . . . ?
C20 C19 C24 C23 -2.9(2) . . . . ?
C20 C21 C22 K1 -67.14(18) . . . 7_566 ?
C20 C21 C22 C23 -1.3(3) . . . . ?
C28 C24 C23 K1 -112.48(15) . . . 7_566 ?
C28 C24 C23 C22 -179.58(18) . . . . ?
C2 C1 C6 C5 -0.3(2) . . . . ?
C2 C1 C6 C10 -177.99(16) . . . . ?
C23 C24 C28 C30 -70.9(2) . . . . ?
C23 C24 C28 C29 52.1(2) . . . . ?
C10 C6 C5 K1 -114.29(14) . . . . ?
C10 C6 C5 C4 177.00(17) . . . . ?
C25 C20 C21 K1 110.53(15) . . . 7_566 ?
C25 C20 C21 C22 179.61(19) . . . . ?
C3 C2 C7 C9 -62.0(3) . . . . ?
C3 C2 C7 C8 62.5(3) . . . . ?
C17 Si2 N2 Al1 -54.10(13) . . . . ?
C17 Si2 N2 C19 122.24(13) . . . . ?
C17 Si2 C16 C15 53.95(19) . . . . ?
C21 C20 C25 C26 61.5(2) . . . . ?
C21 C20 C25 C27 -63.2(2) . . . . ?
C18 Si2 N2 Al1 -175.63(11) . . . . ?
C18 Si2 N2 C19 0.71(16) . . . . ?
C18 Si2 C16 C15 169.16(17) . . . . ?
C32 C31 C35 C36 108.2(3) . . . . ?
C32 C31 C35 C37 -127.2(3) . . . . ?
C15 Si1 N1 Al1 61.80(13) . . . . ?
C15 Si1 N1 C1 -129.39(12) . . . . ?
C16 Si2 N2 Al1 65.69(13) . . . . ?
C16 Si2 N2 C19 -117.97(13) . . . . ?
C13 Si1 N1 Al1 -61.74(13) . . . . ?
C13 Si1 N1 C1 107.07(13) . . . . ?
C13 Si1 C15 C16 53.43(19) . . . . ?
C14 Si1 N1 Al1 -179.10(12) . . . . ?
C14 Si1 N1 C1 -10.29(15) . . . . ?
C14 Si1 C15 C16 164.59(17) . . . . ?
C7 C2 C3 K1 112.62(17) . . . . ?
C7 C2 C3 C4 -178.2(2) . . . . ?
C35 C31 C32 C34 176.95(18) . . . . ?
C35 C31 C32 C33 -3.2(3) . . . . ?
C38 C39 C40 C40A 0.0 . . . . ?
C39 C38 C38A C39A 0.0 . . . . ?
C39 C40 C40A C39A 0.0 . . . . ?
C40 C40A C39A C38A 0.0 . . . . ?
C40A C39A C38A C38 0.0 . . . . ?
C38A C38 C39 C40 0.0 . . . . ?
